data_4118656
loop_
_publ_author_name
'Patrick S. Hanley'
'Seth L. Marquard'
'Thomas R. Cundari'
'John F. Hartwig'

_publ_contact_author
; 
John F. Hartwig 
University of California, Berkeley 
Department of Chemistry  
718 Latimer Hall 
Berkeley, CA 94720-1460 
USA 
;
_publ_contact_author_email jhartwig@berkeley.edu
_publ_contact_author_fax '1  510-642-7714'
_publ_contact_author_phone '1  510-642-2038'
_publ_section_title
;
 Reductive Elimination of Alkylamines from Low-Valent, Alkylpalladium(II)
 Amido Complexes
;
_journal_name_full 'Journal of the American Chemical Society'
_journal_page_first 15281
_journal_page_last 15284
_journal_paper_doi 10.1021/ja307558x
_journal_volume 134
_journal_year 2012
_chemical_formula_moiety 'C70 H98 Cl2 N4 Pd2, 1.5(C5H12)'
_chemical_formula_sum 'C85 H116 Cl2 N4 Pd2'
_chemical_formula_weight 1477.52
_chemical_name_systematic
; 
? 
;
_space_group_IT_number 2
_symmetry_cell_setting triclinic
_symmetry_space_group_name_Hall '-P 1'
_symmetry_space_group_name_H-M 'P -1'
_atom_sites_solution_hydrogens geom
_atom_sites_solution_primary direct
_atom_sites_solution_secondary difmap
_audit_creation_method SHELXL-97
_audit_update_record
; 
? 
;
_cell_angle_alpha 102.478(3)
_cell_angle_beta 92.417(3)
_cell_angle_gamma 109.701(2)
_cell_formula_units_Z 2
_cell_length_a 11.7161(5)
_cell_length_b 14.8135(6)
_cell_length_c 23.0484(13)
_cell_measurement_reflns_used 8502
_cell_measurement_temperature 193(2)
_cell_measurement_theta_max 67.55
_cell_measurement_theta_min 3.27
_cell_volume 3648.2(3)
_computing_cell_refinement 'SAINT V7.68A (Bruker, 2005)'
_computing_data_collection 'APEX2 V2010.11-3 (Bruker, 2010)'
_computing_data_reduction
; 
SAINT V7.68A, XPREP V2005/2, SADABS V2007/4, TWINABS V2007/5 
(Bruker, 2005 & 2007) 
;
_computing_molecular_graphics
; 
SHELXTL V6.12 (Bruker, 2005), CrystalMaker v2.1.3 (CrystalMaker, 1994) 
;
_computing_publication_material 'XCIF V6.12 (Bruker, 2005)'
_computing_structure_refinement 'SHELXTL V6.12 (Bruker, 2005)'
_computing_structure_solution 'SHELXTL V6.12 (Bruker, 2005)'
_diffrn_ambient_temperature 193(2)
_diffrn_measured_fraction_theta_full 0.959
_diffrn_measured_fraction_theta_max 0.959
_diffrn_measurement_device 'Bruker Kappa/ApexII CCD'
_diffrn_measurement_method 'profile data from \f and \w scans'
_diffrn_radiation_monochromator graphite
_diffrn_radiation_source 'fine-focus sealed tube'
_diffrn_radiation_type CuK\a
_diffrn_radiation_wavelength 1.54178
_diffrn_radiation_wavelength_id bc45sasq
_diffrn_reflns_av_R_equivalents 0.0684
_diffrn_reflns_av_sigmaI/netI 0.0763
_diffrn_reflns_limit_h_max 13
_diffrn_reflns_limit_h_min -10
_diffrn_reflns_limit_k_max 17
_diffrn_reflns_limit_k_min -17
_diffrn_reflns_limit_l_max 27
_diffrn_reflns_limit_l_min -26
_diffrn_reflns_number 12743
_diffrn_reflns_theta_full 67.93
_diffrn_reflns_theta_max 67.93
_diffrn_reflns_theta_min 1.98
_exptl_absorpt_coefficient_mu 5.005
_exptl_absorpt_correction_T_max 0.8232
_exptl_absorpt_correction_T_min 0.3926
_exptl_absorpt_correction_type integration
_exptl_absorpt_process_details 'SHELXTL/XPREP V2005/2 (Bruker, 2005)'
_exptl_crystal_colour yellow
_exptl_crystal_density_diffrn 1.345
_exptl_crystal_description prism
_exptl_crystal_F_000 1560
_exptl_crystal_id bc45sasq
_exptl_crystal_preparation
; 
The data crystal was mounted using ??oil (Parantone-N, Exxon) to a 
??0.3 mm cryo-loop (Hampton Research)?? 
??0.2 mm Kapton micromount (Thorne, 2003)?? 
with the (??) scattering 
planes roughly normal to the spindle axis. 
;
_exptl_crystal_size_max 0.315
_exptl_crystal_size_mid 0.131
_exptl_crystal_size_min 0.045
_platon_squeeze_details
; 
This amount of electrons squeezed out is consistant with the 1.5 pentane 
molecules per asymmetric unit predicted by the disordered model. 
;
_refine_diff_density_max 0.947
_refine_diff_density_min -1.044
_refine_diff_density_rms 0.110
_refine_ls_extinction_method none
_refine_ls_goodness_of_fit_ref 1.031
_refine_ls_hydrogen_treatment noref
_refine_ls_matrix_type full
_refine_ls_number_parameters 742
_refine_ls_number_reflns 12743
_refine_ls_number_restraints 43
_refine_ls_restrained_S_all 1.030
_refine_ls_R_factor_all 0.0679
_refine_ls_R_factor_gt 0.0399
_refine_ls_shift/su_max 0.003
_refine_ls_shift/su_mean 0.000
_refine_ls_structure_factor_coef Fsqd
_refine_ls_weighting_details 'calc w=1/[\s^2^(Fo^2^)+(0.0677P)^2^+0.0000P] where P=(Fo^2^+2Fc^2^)/3'
_refine_ls_weighting_scheme calc
_refine_ls_wR_factor_gt 0.1041
_refine_ls_wR_factor_ref 0.1205
_reflns_number_gt 9796
_reflns_number_total 12743
_reflns_threshold_expression >2sigma(I)
_cod_data_source_file ja307558x_si_002.cif
_cod_data_source_block bc45sasq
_cod_depositor_comments
;
The following automatic conversions were performed:

'_diffrn_ambient_temperature' value '193(2' was changed to '193(2)' -
precision was estimated.

Automatic conversion script
Id: cif_fix_values 1715 2011-07-08 13:25:40Z adriana 
;
_cod_original_sg_symbol_H-M 'P -1 '
_cod_database_code 4118656

loop_
_symmetry_equiv_pos_as_xyz
'x, y, z'
'-x, -y, -z'

loop_
_atom_site_label
_atom_site_type_symbol
_atom_site_fract_x
_atom_site_fract_y
_atom_site_fract_z
_atom_site_U_iso_or_equiv
_atom_site_adp_type
_atom_site_occupancy
_atom_site_symmetry_multiplicity
_atom_site_calc_flag
_atom_site_refinement_flags
_atom_site_disorder_assembly
_atom_site_disorder_group
Pd1 Pd 0.36325(2) 0.740973(18) 0.333783(10) 0.02409(8) Uani 1 1 d . . .
Pd2 Pd 0.50568(2) 0.915917(18) 0.244334(11) 0.02512(8) Uani 1 1 d . . .
Cl1 Cl 0.32919(8) 0.75603(6) 0.22847(4) 0.03053(19) Uani 1 1 d . . .
Cl2 Cl 0.52372(9) 0.89590(7) 0.34311(4) 0.0398(2) Uani 1 1 d . . .
N1 N 0.1151(3) 0.5748(2) 0.29401(13) 0.0272(6) Uani 1 1 d . . .
N2 N 0.2627(3) 0.5202(2) 0.30110(13) 0.0264(6) Uani 1 1 d . . .
N3 N 0.4007(3) 0.9880(2) 0.15201(13) 0.0294(7) Uani 1 1 d . . .
N4 N 0.4463(3) 0.8627(2) 0.10833(14) 0.0310(7) Uani 1 1 d . . .
C1 C 0.2373(3) 0.6055(3) 0.31368(15) 0.0253(7) Uani 1 1 d . . .
C2 C 0.0685(4) 0.4742(3) 0.26895(17) 0.0352(9) Uani 1 1 d . . .
H2A H -0.0136 0.4360 0.2521 0.042 Uiso 1 1 calc R . .
C3 C 0.1606(4) 0.4402(3) 0.27270(17) 0.0329(8) Uani 1 1 d . . .
H3A H 0.1564 0.3739 0.2585 0.039 Uiso 1 1 calc R . .
C4 C 0.0388(3) 0.6348(3) 0.30362(17) 0.0297(8) Uani 1 1 d . . .
C5 C -0.0091(3) 0.6574(3) 0.25462(18) 0.0351(9) Uani 1 1 d . . .
C6 C -0.0819(4) 0.7153(3) 0.2659(2) 0.0430(10) Uani 1 1 d . . .
H6A H -0.1147 0.7329 0.2334 0.052 Uiso 1 1 calc R . .
C7 C -0.1071(4) 0.7474(3) 0.3222(2) 0.0479(11) Uani 1 1 d . . .
H7A H -0.1543 0.7888 0.3289 0.057 Uiso 1 1 calc R . .
C8 C -0.0638(4) 0.7195(3) 0.3697(2) 0.0433(10) Uani 1 1 d . . .
H8A H -0.0842 0.7404 0.4086 0.052 Uiso 1 1 calc R . .
C9 C 0.0088(3) 0.6617(3) 0.36187(18) 0.0337(8) Uani 1 1 d . . .
C10 C 0.0070(4) 0.6166(3) 0.19059(18) 0.0420(10) Uani 1 1 d . . .
H10A H 0.0781 0.5938 0.1916 0.050 Uiso 1 1 calc R . .
C11 C -0.1083(5) 0.5253(4) 0.1610(2) 0.0624(14) Uani 1 1 d . . .
H11A H -0.1261 0.4783 0.1865 0.094 Uiso 1 1 calc R . .
H11B H -0.0937 0.4934 0.1216 0.094 Uiso 1 1 calc R . .
H11C H -0.1781 0.5467 0.1563 0.094 Uiso 1 1 calc R . .
C12 C 0.0318(4) 0.6915(4) 0.1520(2) 0.0529(12) Uani 1 1 d . . .
H12A H 0.1031 0.7500 0.1713 0.079 Uiso 1 1 calc R . .
H12B H -0.0396 0.7110 0.1477 0.079 Uiso 1 1 calc R . .
H12C H 0.0478 0.6616 0.1124 0.079 Uiso 1 1 calc R . .
C13 C 0.0461(4) 0.6238(3) 0.41296(18) 0.0379(9) Uani 1 1 d . . .
H13A H 0.1328 0.6281 0.4111 0.045 Uiso 1 1 calc R . .
C14 C -0.0333(4) 0.5145(3) 0.4055(2) 0.0487(11) Uani 1 1 d . . .
H14A H -0.0251 0.4756 0.3667 0.073 Uiso 1 1 calc R . .
H14B H -0.1190 0.5083 0.4071 0.073 Uiso 1 1 calc R . .
H14C H -0.0064 0.4900 0.4378 0.073 Uiso 1 1 calc R . .
C15 C 0.0380(4) 0.6823(4) 0.4750(2) 0.0482(11) Uani 1 1 d . . .
H15A H 0.0779 0.7532 0.4780 0.072 Uiso 1 1 calc R . .
H15B H 0.0790 0.6632 0.5057 0.072 Uiso 1 1 calc R . .
H15C H -0.0480 0.6681 0.4810 0.072 Uiso 1 1 calc R . .
C16 C 0.3744(3) 0.5111(3) 0.32295(16) 0.0274(7) Uani 1 1 d . . .
C17 C 0.3730(3) 0.4727(3) 0.37357(16) 0.0291(8) Uani 1 1 d . . .
C18 C 0.4795(4) 0.4631(3) 0.39478(17) 0.0350(9) Uani 1 1 d . . .
H18A H 0.4808 0.4359 0.4285 0.042 Uiso 1 1 calc R . .
C19 C 0.5841(4) 0.4925(3) 0.36753(19) 0.0407(10) Uani 1 1 d . . .
H19A H 0.6572 0.4872 0.3832 0.049 Uiso 1 1 calc R . .
C20 C 0.5828(4) 0.5297(3) 0.31742(19) 0.0400(9) Uani 1 1 d . . .
H20A H 0.6554 0.5492 0.2991 0.048 Uiso 1 1 calc R . .
C21 C 0.4781(3) 0.5391(3) 0.29325(17) 0.0312(8) Uani 1 1 d . . .
C22 C 0.2578(4) 0.4384(3) 0.40332(17) 0.0325(8) Uani 1 1 d . . .
H22A H 0.1966 0.4626 0.3867 0.039 Uiso 1 1 calc R . .
C23 C 0.2020(4) 0.3252(3) 0.3890(2) 0.0442(10) Uani 1 1 d . . .
H23A H 0.1266 0.3052 0.4075 0.066 Uiso 1 1 calc R . .
H23B H 0.2603 0.2994 0.4049 0.066 Uiso 1 1 calc R . .
H23C H 0.1836 0.2986 0.3455 0.066 Uiso 1 1 calc R . .
C24 C 0.2797(4) 0.4799(3) 0.47154(18) 0.0455(10) Uani 1 1 d . . .
H24A H 0.3191 0.5520 0.4809 0.068 Uiso 1 1 calc R . .
H24B H 0.3327 0.4515 0.4895 0.068 Uiso 1 1 calc R . .
H24C H 0.2014 0.4625 0.4878 0.068 Uiso 1 1 calc R . .
C25 C 0.4755(4) 0.5714(3) 0.23549(18) 0.0363(9) Uani 1 1 d . . .
H25A H 0.3974 0.5836 0.2295 0.044 Uiso 1 1 calc R . .
C26 C 0.5800(4) 0.6660(3) 0.2365(2) 0.0486(11) Uani 1 1 d . . .
H26A H 0.5835 0.7167 0.2724 0.073 Uiso 1 1 calc R . .
H26B H 0.5672 0.6890 0.2008 0.073 Uiso 1 1 calc R . .
H26C H 0.6571 0.6536 0.2369 0.073 Uiso 1 1 calc R . .
C27 C 0.4751(5) 0.4875(4) 0.1828(2) 0.0536(12) Uani 1 1 d . . .
H27A H 0.4050 0.4277 0.1820 0.080 Uiso 1 1 calc R . .
H27B H 0.5509 0.4742 0.1876 0.080 Uiso 1 1 calc R . .
H27C H 0.4690 0.5072 0.1452 0.080 Uiso 1 1 calc R . .
C28 C 0.4059(3) 0.7321(3) 0.41999(15) 0.0269(7) Uani 1 1 d . . .
H28A H 0.3710 0.6609 0.4209 0.032 Uiso 1 1 calc R . .
C29 C 0.5453(4) 0.7691(3) 0.44022(17) 0.0341(8) Uani 1 1 d . . .
H29A H 0.5967 0.7633 0.4070 0.041 Uiso 1 1 calc R . .
C30 C 0.5628(4) 0.7179(3) 0.48975(19) 0.0441(10) Uani 1 1 d . . .
H30A H 0.6504 0.7316 0.5013 0.053 Uiso 1 1 calc R . .
H30B H 0.5193 0.6455 0.4766 0.053 Uiso 1 1 calc R . .
C31 C 0.5061(5) 0.7650(3) 0.54232(18) 0.0467(11) Uani 1 1 d . . .
H31A H 0.5659 0.7960 0.5789 0.056 Uiso 1 1 calc R . .
H31B H 0.4326 0.7153 0.5513 0.056 Uiso 1 1 calc R . .
C32 C 0.4725(4) 0.8442(3) 0.51782(18) 0.0419(10) Uani 1 1 d . . .
H32A H 0.4671 0.9000 0.5495 0.050 Uiso 1 1 calc R . .
C33 C 0.3577(4) 0.7912(3) 0.47058(17) 0.0352(9) Uani 1 1 d . . .
H33A H 0.2936 0.7438 0.4876 0.042 Uiso 1 1 calc R . .
C34 C 0.5742(4) 0.8747(3) 0.47849(18) 0.0408(10) Uani 1 1 d . . .
H34A H 0.6568 0.9031 0.5014 0.049 Uiso 1 1 calc R . .
H34B H 0.5624 0.9200 0.4549 0.049 Uiso 1 1 calc R . .
C35 C 0.3064(4) 0.8649(3) 0.45324(19) 0.0393(9) Uani 1 1 d . . .
H35A H 0.2412 0.8305 0.4196 0.059 Uiso 1 1 calc R . .
H35B H 0.3716 0.9168 0.4415 0.059 Uiso 1 1 calc R . .
H35C H 0.2732 0.8947 0.4875 0.059 Uiso 1 1 calc R . .
C36 C 0.6484(3) 1.0505(3) 0.26223(17) 0.0310(8) Uani 1 1 d . . .
H36A H 0.6400 1.0839 0.2298 0.037 Uiso 1 1 calc R . .
C37 C 0.6522(4) 1.1223(3) 0.32359(19) 0.0399(9) Uani 1 1 d . . .
H37A H 0.5713 1.1124 0.3388 0.048 Uiso 1 1 calc R . .
C38 C 0.7210(5) 1.2274(3) 0.3171(2) 0.0513(11) Uani 1 1 d . . .
H38A H 0.7187 1.2779 0.3525 0.062 Uiso 1 1 calc R . .
H38B H 0.6866 1.2393 0.2807 0.062 Uiso 1 1 calc R . .
C39 C 0.8535(4) 1.2279(3) 0.3120(2) 0.0550(12) Uani 1 1 d . . .
H39A H 0.8771 1.2337 0.2719 0.066 Uiso 1 1 calc R . .
H39B H 0.9132 1.2829 0.3428 0.066 Uiso 1 1 calc R . .
C40 C 0.8458(4) 1.1267(3) 0.3227(2) 0.0475(11) Uani 1 1 d . . .
H40A H 0.9254 1.1243 0.3383 0.057 Uiso 1 1 calc R . .
C41 C 0.7794(4) 1.0453(3) 0.2656(2) 0.0409(10) Uani 1 1 d . . .
H41A H 0.8181 1.0649 0.2302 0.049 Uiso 1 1 calc R . .
C42 C 0.7493(4) 1.1104(3) 0.36522(19) 0.0470(11) Uani 1 1 d . . .
H42A H 0.7739 1.1617 0.4035 0.056 Uiso 1 1 calc R . .
H42B H 0.7243 1.0436 0.3729 0.056 Uiso 1 1 calc R . .
C43 C 0.7884(4) 0.9454(3) 0.2691(2) 0.0480(11) Uani 1 1 d . . .
H43A H 0.8740 0.9503 0.2702 0.072 Uiso 1 1 calc R . .
H43B H 0.7402 0.8942 0.2338 0.072 Uiso 1 1 calc R . .
H43C H 0.7567 0.9280 0.3054 0.072 Uiso 1 1 calc R . .
C44 C 0.4601(3) 0.9265(3) 0.16253(16) 0.0260(7) Uani 1 1 d . . .
C45 C 0.3474(4) 0.9594(3) 0.09249(17) 0.0373(9) Uani 1 1 d . . .
H45A H 0.2996 0.9892 0.0747 0.045 Uiso 1 1 calc R . .
C46 C 0.3761(4) 0.8825(3) 0.06530(17) 0.0370(9) Uani 1 1 d . . .
H46A H 0.3534 0.8475 0.0244 0.044 Uiso 1 1 calc R . .
C47 C 0.4020(3) 1.0771(3) 0.19358(16) 0.0313(8) Uani 1 1 d . . .
C48 C 0.3286(4) 1.0698(3) 0.23968(18) 0.0351(9) Uani 1 1 d . A .
C49 C 0.3346(4) 1.1580(3) 0.2785(2) 0.0444(10) Uani 1 1 d . . .
H49A H 0.2863 1.1558 0.3106 0.053 Uiso 1 1 calc R . .
C50 C 0.4087(4) 1.2479(3) 0.2714(2) 0.0461(11) Uani 1 1 d . . .
H50A H 0.4116 1.3070 0.2986 0.055 Uiso 1 1 calc R . .
C51 C 0.4789(4) 1.2530(3) 0.2251(2) 0.0442(10) Uani 1 1 d . . .
H51A H 0.5296 1.3158 0.2206 0.053 Uiso 1 1 calc R . .
C52 C 0.4769(4) 1.1675(3) 0.18452(19) 0.0372(9) Uani 1 1 d . . .
C53 C 0.2355(4) 0.9720(3) 0.24496(18) 0.0407(10) Uani 1 1 d D . .
H53A H 0.2529 0.9159 0.2191 0.049 Uiso 0.65(6) 1 calc PR A 1
H53B H 0.2634 0.9215 0.2241 0.049 Uiso 0.35(6) 1 d PR A 2
C54 C 0.246(2) 0.9660(15) 0.3110(4) 0.054(3) Uani 0.65(6) 1 d PDU A 1
H54A H 0.3308 0.9772 0.3249 0.082 Uiso 0.65(6) 1 calc PR A 1
H54B H 0.1933 0.9005 0.3142 0.082 Uiso 0.65(6) 1 calc PR A 1
H54C H 0.2202 1.0167 0.3357 0.082 Uiso 0.65(6) 1 calc PR A 1
C55 C 0.1064(8) 0.9671(14) 0.2247(12) 0.053(3) Uani 0.65(6) 1 d PDU A 1
H55A H 0.0980 0.9639 0.1818 0.079 Uiso 0.65(6) 1 calc PR A 1
H55B H 0.0930 1.0262 0.2471 0.079 Uiso 0.65(6) 1 calc PR A 1
H55C H 0.0459 0.9080 0.2325 0.079 Uiso 0.65(6) 1 calc PR A 1
C54B C 0.211(3) 0.949(3) 0.3062(9) 0.053(6) Uani 0.35(6) 1 d PDU A 2
H54D H 0.1550 0.8807 0.3003 0.079 Uiso 0.35(6) 1 calc PR A 2
H54E H 0.1735 0.9941 0.3283 0.079 Uiso 0.35(6) 1 calc PR A 2
H54F H 0.2879 0.9583 0.3291 0.079 Uiso 0.35(6) 1 calc PR A 2
C55B C 0.1145(15) 0.9524(19) 0.2066(13) 0.039(5) Uani 0.35(6) 1 d PDU A 2
H55D H 0.1295 0.9524 0.1651 0.059 Uiso 0.35(6) 1 calc PR A 2
H55E H 0.0819 1.0044 0.2224 0.059 Uiso 0.35(6) 1 calc PR A 2
H55F H 0.0554 0.8880 0.2079 0.059 Uiso 0.35(6) 1 calc PR A 2
C56 C 0.5509(4) 1.1775(3) 0.1319(2) 0.0438(10) Uani 1 1 d . . .
H56A H 0.5426 1.1095 0.1091 0.053 Uiso 1 1 calc R . .
C57 C 0.4983(6) 1.2248(4) 0.0894(2) 0.0643(14) Uani 1 1 d . . .
H57A H 0.4098 1.1898 0.0799 0.096 Uiso 1 1 calc R . .
H57B H 0.5366 1.2204 0.0524 0.096 Uiso 1 1 calc R . .
H57C H 0.5149 1.2945 0.1089 0.096 Uiso 1 1 calc R . .
C58 C 0.6865(5) 1.2365(4) 0.1512(3) 0.0699(16) Uani 1 1 d . . .
H58A H 0.7291 1.2413 0.1157 0.105 Uiso 1 1 calc R . .
H58B H 0.7206 1.2030 0.1758 0.105 Uiso 1 1 calc R . .
H58C H 0.6970 1.3030 0.1747 0.105 Uiso 1 1 calc R . .
C59 C 0.5044(4) 0.7907(3) 0.09269(16) 0.0312(8) Uani 1 1 d . . .
C60 C 0.6321(4) 0.8256(3) 0.09167(17) 0.0384(9) Uani 1 1 d . . .
C61 C 0.6849(5) 0.7548(4) 0.0741(2) 0.0535(12) Uani 1 1 d . . .
H61A H 0.7712 0.7757 0.0747 0.064 Uiso 1 1 calc R . .
C62 C 0.6179(5) 0.6566(4) 0.0560(3) 0.0627(14) Uani 1 1 d . . .
H62A H 0.6576 0.6106 0.0437 0.075 Uiso 1 1 calc R . .
C63 C 0.4925(5) 0.6233(3) 0.0553(2) 0.0495(11) Uani 1 1 d . . .
H63A H 0.4467 0.5545 0.0423 0.059 Uiso 1 1 calc R . .
C64 C 0.4320(4) 0.6897(3) 0.07361(18) 0.0404(9) Uani 1 1 d . . .
C65 C 0.7072(4) 0.9351(3) 0.1051(2) 0.0442(10) Uani 1 1 d . . .
H65A H 0.6787 0.9697 0.1406 0.053 Uiso 1 1 calc R . .
C66 C 0.8451(5) 0.9582(4) 0.1195(2) 0.0628(14) Uani 1 1 d . . .
H66A H 0.8584 0.9234 0.1493 0.094 Uiso 1 1 calc R . .
H66B H 0.8866 1.0296 0.1355 0.094 Uiso 1 1 calc R . .
H66C H 0.8780 0.9363 0.0828 0.094 Uiso 1 1 calc R . .
C67 C 0.6881(5) 0.9775(4) 0.0520(2) 0.0569(12) Uani 1 1 d . . .
H67A H 0.6019 0.9697 0.0448 0.085 Uiso 1 1 calc R . .
H67B H 0.7115 0.9420 0.0163 0.085 Uiso 1 1 calc R . .
H67C H 0.7387 1.0478 0.0611 0.085 Uiso 1 1 calc R . .
C68 C 0.2950(4) 0.6503(3) 0.07059(18) 0.0414(10) Uani 1 1 d . . .
H68A H 0.2692 0.7045 0.0931 0.050 Uiso 1 1 calc R . .
C69 C 0.2343(5) 0.6196(4) 0.0051(2) 0.0547(12) Uani 1 1 d . . .
H69A H 0.2620 0.6762 -0.0129 0.082 Uiso 1 1 calc R . .
H69D H 0.1453 0.5974 0.0043 0.082 Uiso 1 1 calc R . .
H69B H 0.2570 0.5655 -0.0176 0.082 Uiso 1 1 calc R . .
C70 C 0.2467(5) 0.5616(3) 0.0983(2) 0.0494(11) Uani 1 1 d . . .
H70D H 0.2867 0.5791 0.1395 0.074 Uiso 1 1 calc R . .
H70A H 0.2643 0.5055 0.0747 0.074 Uiso 1 1 calc R . .
H70B H 0.1582 0.5434 0.0986 0.074 Uiso 1 1 calc R . .

loop_
_atom_site_aniso_label
_atom_site_aniso_U_11
_atom_site_aniso_U_22
_atom_site_aniso_U_33
_atom_site_aniso_U_23
_atom_site_aniso_U_13
_atom_site_aniso_U_12
Pd1 0.02458(15) 0.01928(15) 0.02607(14) 0.00631(10) -0.00008(10) 0.00473(12)
Pd2 0.02608(15) 0.02016(15) 0.02679(14) 0.00680(10) 0.00080(10) 0.00492(12)
Cl1 0.0316(5) 0.0246(4) 0.0300(4) 0.0078(3) -0.0023(3) 0.0031(4)
Cl2 0.0449(6) 0.0288(5) 0.0308(4) 0.0105(4) -0.0057(4) -0.0064(4)
N1 0.0229(16) 0.0231(16) 0.0342(15) 0.0084(13) 0.0014(12) 0.0055(14)
N2 0.0255(16) 0.0209(16) 0.0292(15) 0.0063(12) -0.0013(12) 0.0042(13)
N3 0.0315(17) 0.0245(17) 0.0312(15) 0.0044(13) 0.0029(12) 0.0102(14)
N4 0.0341(18) 0.0260(17) 0.0312(16) 0.0058(13) 0.0024(13) 0.0096(15)
C1 0.0283(19) 0.028(2) 0.0238(16) 0.0105(14) 0.0026(13) 0.0130(16)
C2 0.029(2) 0.029(2) 0.040(2) 0.0042(16) -0.0056(16) 0.0046(18)
C3 0.037(2) 0.0165(19) 0.038(2) 0.0027(15) -0.0028(16) 0.0031(17)
C4 0.0205(18) 0.024(2) 0.041(2) 0.0066(16) -0.0019(15) 0.0049(16)
C5 0.0231(19) 0.034(2) 0.045(2) 0.0142(18) -0.0020(16) 0.0043(18)
C6 0.029(2) 0.050(3) 0.056(3) 0.026(2) 0.0014(18) 0.014(2)
C7 0.036(2) 0.048(3) 0.072(3) 0.026(2) 0.012(2) 0.024(2)
C8 0.035(2) 0.043(3) 0.055(3) 0.011(2) 0.0105(19) 0.018(2)
C9 0.026(2) 0.025(2) 0.045(2) 0.0079(17) 0.0028(16) 0.0032(17)
C10 0.035(2) 0.048(3) 0.041(2) 0.017(2) -0.0030(17) 0.010(2)
C11 0.059(3) 0.062(3) 0.051(3) 0.013(2) -0.016(2) 0.006(3)
C12 0.043(3) 0.069(3) 0.052(3) 0.032(2) 0.002(2) 0.017(3)
C13 0.033(2) 0.042(2) 0.040(2) 0.0103(18) 0.0078(17) 0.015(2)
C14 0.054(3) 0.040(3) 0.053(3) 0.018(2) 0.012(2) 0.013(2)
C15 0.043(3) 0.051(3) 0.046(2) 0.009(2) 0.015(2) 0.012(2)
C16 0.0256(19) 0.0185(18) 0.0335(18) 0.0003(14) -0.0004(14) 0.0065(16)
C17 0.032(2) 0.0230(19) 0.0304(18) 0.0037(14) 0.0007(15) 0.0102(17)
C18 0.037(2) 0.034(2) 0.036(2) 0.0093(17) -0.0005(16) 0.0153(19)
C19 0.032(2) 0.041(3) 0.049(2) 0.0092(19) -0.0070(18) 0.016(2)
C20 0.030(2) 0.037(2) 0.051(2) 0.0108(19) 0.0048(18) 0.010(2)
C21 0.028(2) 0.025(2) 0.040(2) 0.0072(16) 0.0002(15) 0.0091(17)
C22 0.034(2) 0.029(2) 0.036(2) 0.0096(16) 0.0030(16) 0.0119(18)
C23 0.046(3) 0.037(2) 0.046(2) 0.0117(19) 0.0067(19) 0.008(2)
C24 0.053(3) 0.041(3) 0.038(2) 0.0084(19) 0.0109(19) 0.012(2)
C25 0.034(2) 0.035(2) 0.043(2) 0.0147(18) 0.0088(17) 0.0143(19)
C26 0.042(3) 0.045(3) 0.063(3) 0.025(2) 0.012(2) 0.013(2)
C27 0.081(4) 0.051(3) 0.039(2) 0.015(2) 0.015(2) 0.032(3)
C28 0.032(2) 0.0210(19) 0.0234(16) 0.0054(14) -0.0056(14) 0.0049(16)
C29 0.035(2) 0.034(2) 0.0318(19) 0.0062(16) -0.0034(15) 0.0122(19)
C30 0.047(3) 0.040(3) 0.043(2) 0.0085(19) -0.0104(19) 0.015(2)
C31 0.062(3) 0.037(2) 0.034(2) 0.0098(18) -0.0094(19) 0.010(2)
C32 0.059(3) 0.025(2) 0.034(2) 0.0040(16) -0.0035(19) 0.008(2)
C33 0.041(2) 0.023(2) 0.037(2) 0.0038(16) 0.0028(17) 0.0079(18)
C34 0.046(3) 0.033(2) 0.036(2) 0.0075(17) -0.0084(18) 0.007(2)
C35 0.042(2) 0.031(2) 0.043(2) 0.0057(17) 0.0096(18) 0.012(2)
C36 0.033(2) 0.0198(19) 0.0365(19) 0.0092(15) 0.0001(15) 0.0035(17)
C37 0.039(2) 0.022(2) 0.045(2) -0.0006(17) -0.0028(18) -0.0002(19)
C38 0.058(3) 0.030(2) 0.056(3) 0.001(2) 0.002(2) 0.012(2)
C39 0.044(3) 0.034(3) 0.070(3) 0.014(2) -0.009(2) -0.007(2)
C40 0.034(2) 0.034(3) 0.059(3) 0.010(2) -0.008(2) -0.004(2)
C41 0.034(2) 0.038(2) 0.050(2) 0.0164(19) 0.0045(18) 0.007(2)
C42 0.049(3) 0.034(2) 0.038(2) 0.0021(18) -0.0133(19) -0.005(2)
C43 0.032(2) 0.044(3) 0.070(3) 0.014(2) 0.006(2) 0.016(2)
C44 0.0197(18) 0.0188(18) 0.0320(18) 0.0031(14) 0.0007(14) -0.0005(15)
C45 0.045(2) 0.034(2) 0.036(2) 0.0092(17) -0.0051(17) 0.018(2)
C46 0.042(2) 0.038(2) 0.0297(19) 0.0067(16) -0.0027(16) 0.015(2)
C47 0.034(2) 0.029(2) 0.0323(18) 0.0059(16) 0.0031(15) 0.0141(18)
C48 0.033(2) 0.035(2) 0.040(2) 0.0105(17) 0.0042(16) 0.0150(19)
C49 0.053(3) 0.042(3) 0.045(2) 0.0093(19) 0.015(2) 0.024(2)
C50 0.057(3) 0.031(2) 0.050(3) 0.0012(19) 0.009(2) 0.021(2)
C51 0.053(3) 0.026(2) 0.052(3) 0.0107(19) 0.006(2) 0.012(2)
C52 0.041(2) 0.031(2) 0.044(2) 0.0118(17) 0.0066(18) 0.017(2)
C53 0.039(2) 0.035(2) 0.054(2) 0.0161(19) 0.0167(19) 0.017(2)
C54 0.053(7) 0.047(6) 0.064(5) 0.026(4) 0.023(4) 0.010(6)
C55 0.040(4) 0.051(6) 0.073(7) 0.014(5) 0.019(4) 0.023(4)
C54B 0.050(9) 0.052(9) 0.056(7) 0.018(6) 0.012(6) 0.014(7)
C55B 0.027(6) 0.034(7) 0.056(8) 0.002(6) 0.016(5) 0.015(5)
C56 0.051(3) 0.026(2) 0.055(3) 0.0113(19) 0.019(2) 0.011(2)
C57 0.086(4) 0.062(4) 0.051(3) 0.021(3) 0.016(3) 0.030(3)
C58 0.061(4) 0.069(4) 0.079(4) 0.029(3) 0.029(3) 0.014(3)
C59 0.039(2) 0.033(2) 0.0255(17) 0.0086(15) 0.0071(15) 0.0171(19)
C60 0.041(2) 0.045(3) 0.033(2) 0.0074(18) 0.0081(17) 0.021(2)
C61 0.052(3) 0.054(3) 0.062(3) 0.010(2) 0.019(2) 0.028(3)
C62 0.070(4) 0.051(3) 0.076(4) 0.005(3) 0.022(3) 0.037(3)
C63 0.063(3) 0.035(3) 0.046(2) -0.0011(19) 0.008(2) 0.019(2)
C64 0.052(3) 0.035(2) 0.034(2) 0.0047(17) 0.0050(18) 0.017(2)
C65 0.038(2) 0.044(3) 0.044(2) 0.007(2) 0.0098(18) 0.009(2)
C66 0.045(3) 0.074(4) 0.066(3) 0.010(3) 0.018(2) 0.020(3)
C67 0.062(3) 0.055(3) 0.053(3) 0.021(2) 0.013(2) 0.014(3)
C68 0.049(3) 0.032(2) 0.035(2) 0.0019(17) 0.0007(18) 0.008(2)
C69 0.061(3) 0.055(3) 0.037(2) 0.007(2) -0.002(2) 0.010(3)
C70 0.063(3) 0.034(2) 0.043(2) 0.0040(19) 0.003(2) 0.010(2)

loop_
_atom_type_symbol
_atom_type_description
_atom_type_scat_dispersion_real
_atom_type_scat_dispersion_imag
_atom_type_scat_source
C C 0.0181 0.0091 'International Tables Vol C Tables 4.2.6.8 and 6.1.1.4'
H H 0.0000 0.0000 'International Tables Vol C Tables 4.2.6.8 and 6.1.1.4'
N N 0.0311 0.0180 'International Tables Vol C Tables 4.2.6.8 and 6.1.1.4'
Cl Cl 0.3639 0.7018 'International Tables Vol C Tables 4.2.6.8 and 6.1.1.4'
Pd Pd 0.1215 3.9337 'International Tables Vol C Tables 4.2.6.8 and 6.1.1.4'

loop_
_exptl_crystal_face_index_h
_exptl_crystal_face_index_k
_exptl_crystal_face_index_l
_exptl_crystal_face_perp_dist
0.00 0.00 1.00 0.0220
0.00 0.00 -1.00 0.0180
0.00 1.00 -1.00 0.1170
0.00 -1.00 1.00 0.1120
-1.00 0.00 0.00 0.0440
1.00 0.00 0.00 0.0610

loop_
_geom_angle_atom_site_label_1
_geom_angle_atom_site_label_2
_geom_angle_atom_site_label_3
_geom_angle
C1 Pd1 C28 91.96(14)
C1 Pd1 Cl2 171.15(10)
C28 Pd1 Cl2 94.40(11)
C1 Pd1 Cl1 90.93(9)
C28 Pd1 Cl1 175.50(11)
Cl2 Pd1 Cl1 82.36(3)
C44 Pd2 C36 92.06(15)
C44 Pd2 Cl2 170.20(10)
C36 Pd2 Cl2 94.58(11)
C44 Pd2 Cl1 90.23(10)
C36 Pd2 Cl1 176.69(11)
Cl2 Pd2 Cl1 82.85(3)
Pd2 Cl1 Pd1 93.84(3)
Pd2 Cl2 Pd1 100.89(3)
C1 N1 C2 110.8(3)
C1 N1 C4 126.1(3)
C2 N1 C4 122.8(3)
C1 N2 C3 111.1(3)
C1 N2 C16 124.8(3)
C3 N2 C16 123.4(3)
C44 N3 C45 110.6(3)
C44 N3 C47 126.2(3)
C45 N3 C47 122.9(3)
C44 N4 C46 110.8(3)
C44 N4 C59 127.0(3)
C46 N4 C59 121.9(3)
N2 C1 N1 103.8(3)
N2 C1 Pd1 124.4(2)
N1 C1 Pd1 129.7(2)
C3 C2 N1 107.4(3)
C3 C2 H2A 126.3
N1 C2 H2A 126.3
C2 C3 N2 106.9(3)
C2 C3 H3A 126.6
N2 C3 H3A 126.6
C5 C4 C9 122.6(3)
C5 C4 N1 119.0(3)
C9 C4 N1 118.2(3)
C4 C5 C6 117.2(4)
C4 C5 C10 123.3(4)
C6 C5 C10 119.4(4)
C7 C6 C5 121.7(4)
C7 C6 H6A 119.1
C5 C6 H6A 119.1
C6 C7 C8 120.0(4)
C6 C7 H7A 120.0
C8 C7 H7A 120.0
C7 C8 C9 121.4(4)
C7 C8 H8A 119.3
C9 C8 H8A 119.3
C8 C9 C4 116.9(4)
C8 C9 C13 120.9(4)
C4 C9 C13 122.0(3)
C5 C10 C12 114.1(4)
C5 C10 C11 109.4(4)
C12 C10 C11 109.4(4)
C5 C10 H10A 107.9
C12 C10 H10A 107.9
C11 C10 H10A 107.9
C10 C11 H11A 109.5
C10 C11 H11B 109.5
H11A C11 H11B 109.5
C10 C11 H11C 109.5
H11A C11 H11C 109.5
H11B C11 H11C 109.5
C10 C12 H12A 109.5
C10 C12 H12B 109.5
H12A C12 H12B 109.5
C10 C12 H12C 109.5
H12A C12 H12C 109.5
H12B C12 H12C 109.5
C9 C13 C15 114.0(3)
C9 C13 C14 110.1(3)
C15 C13 C14 108.7(4)
C9 C13 H13A 108.0
C15 C13 H13A 108.0
C14 C13 H13A 108.0
C13 C14 H14A 109.5
C13 C14 H14B 109.5
H14A C14 H14B 109.5
C13 C14 H14C 109.5
H14A C14 H14C 109.5
H14B C14 H14C 109.5
C13 C15 H15A 109.5
C13 C15 H15B 109.5
H15A C15 H15B 109.5
C13 C15 H15C 109.5
H15A C15 H15C 109.5
H15B C15 H15C 109.5
C17 C16 C21 122.8(3)
C17 C16 N2 117.2(3)
C21 C16 N2 119.9(3)
C18 C17 C16 117.8(4)
C18 C17 C22 120.2(3)
C16 C17 C22 122.0(3)
C19 C18 C17 120.8(4)
C19 C18 H18A 119.6
C17 C18 H18A 119.6
C18 C19 C20 120.3(4)
C18 C19 H19A 119.9
C20 C19 H19A 119.9
C19 C20 C21 121.7(4)
C19 C20 H20A 119.2
C21 C20 H20A 119.2
C20 C21 C16 116.7(4)
C20 C21 C25 120.8(4)
C16 C21 C25 122.4(3)
C17 C22 C23 111.3(3)
C17 C22 C24 112.8(3)
C23 C22 C24 109.2(3)
C17 C22 H22A 107.8
C23 C22 H22A 107.8
C24 C22 H22A 107.8
C22 C23 H23A 109.5
C22 C23 H23B 109.5
H23A C23 H23B 109.5
C22 C23 H23C 109.5
H23A C23 H23C 109.5
H23B C23 H23C 109.5
C22 C24 H24A 109.5
C22 C24 H24B 109.5
H24A C24 H24B 109.5
C22 C24 H24C 109.5
H24A C24 H24C 109.5
H24B C24 H24C 109.5
C21 C25 C26 112.9(4)
C21 C25 C27 109.5(3)
C26 C25 C27 110.7(4)
C21 C25 H25A 107.8
C26 C25 H25A 107.8
C27 C25 H25A 107.8
C25 C26 H26A 109.5
C25 C26 H26B 109.5
H26A C26 H26B 109.5
C25 C26 H26C 109.5
H26A C26 H26C 109.5
H26B C26 H26C 109.5
C25 C27 H27A 109.5
C25 C27 H27B 109.5
H27A C27 H27B 109.5
C25 C27 H27C 109.5
H27A C27 H27C 109.5
H27B C27 H27C 109.5
C33 C28 C29 103.8(3)
C33 C28 Pd1 116.5(2)
C29 C28 Pd1 113.5(2)
C33 C28 H28A 107.5
C29 C28 H28A 107.5
Pd1 C28 H28A 107.5
C34 C29 C30 99.6(3)
C34 C29 C28 103.7(3)
C30 C29 C28 106.7(3)
C34 C29 H29A 115.0
C30 C29 H29A 115.0
C28 C29 H29A 115.0
C29 C30 C31 103.3(3)
C29 C30 H30A 111.1
C31 C30 H30A 111.1
C29 C30 H30B 111.1
C31 C30 H30B 111.1
H30A C30 H30B 109.1
C30 C31 C32 102.7(3)
C30 C31 H31A 111.2
C32 C31 H31A 111.2
C30 C31 H31B 111.2
C32 C31 H31B 111.2
H31A C31 H31B 109.1
C34 C32 C33 102.0(3)
C34 C32 C31 101.1(4)
C33 C32 C31 108.9(3)
C34 C32 H32A 114.4
C33 C32 H32A 114.5
C31 C32 H32A 114.4
C35 C33 C28 116.0(3)
C35 C33 C32 111.4(3)
C28 C33 C32 102.1(3)
C35 C33 H33A 109.0
C28 C33 H33A 109.0
C32 C33 H33A 109.0
C32 C34 C29 94.4(3)
C32 C34 H34A 112.8
C29 C34 H34A 112.8
C32 C34 H34B 112.8
C29 C34 H34B 112.8
H34A C34 H34B 110.3
C33 C35 H35A 109.5
C33 C35 H35B 109.5
H35A C35 H35B 109.5
C33 C35 H35C 109.5
H35A C35 H35C 109.5
H35B C35 H35C 109.5
C41 C36 C37 102.8(3)
C41 C36 Pd2 115.6(3)
C37 C36 Pd2 114.5(3)
C41 C36 H36A 107.8
C37 C36 H36A 107.8
Pd2 C36 H36A 107.8
C42 C37 C38 99.8(4)
C42 C37 C36 103.9(3)
C38 C37 C36 106.4(4)
C42 C37 H37A 115.0
C38 C37 H37A 115.0
C36 C37 H37A 115.0
C37 C38 C39 102.5(4)
C37 C38 H38A 111.3
C39 C38 H38A 111.3
C37 C38 H38B 111.3
C39 C38 H38B 111.3
H38A C38 H38B 109.2
C40 C39 C38 103.2(4)
C40 C39 H39A 111.1
C38 C39 H39A 111.1
C40 C39 H39B 111.1
C38 C39 H39B 111.1
H39A C39 H39B 109.1
C42 C40 C39 101.6(4)
C42 C40 C41 101.9(3)
C39 C40 C41 108.7(4)
C42 C40 H40A 114.4
C39 C40 H40A 114.4
C41 C40 H40A 114.4
C43 C41 C40 111.2(4)
C43 C41 C36 116.5(3)
C40 C41 C36 102.3(3)
C43 C41 H41A 108.8
C40 C41 H41A 108.8
C36 C41 H41A 108.8
C40 C42 C37 94.7(3)
C40 C42 H42A 112.8
C37 C42 H42A 112.8
C40 C42 H42B 112.8
C37 C42 H42B 112.8
H42A C42 H42B 110.2
C41 C43 H43A 109.5
C41 C43 H43B 109.5
H43A C43 H43B 109.5
C41 C43 H43C 109.5
H43A C43 H43C 109.5
H43B C43 H43C 109.5
N4 C44 N3 104.2(3)
N4 C44 Pd2 130.3(3)
N3 C44 Pd2 123.1(3)
C46 C45 N3 107.1(3)
C46 C45 H45A 126.4
N3 C45 H45A 126.4
C45 C46 N4 107.1(3)
C45 C46 H46A 126.4
N4 C46 H46A 126.4
C48 C47 C52 122.9(4)
C48 C47 N3 119.7(4)
C52 C47 N3 117.4(3)
C49 C48 C47 117.0(4)
C49 C48 C53 120.0(4)
C47 C48 C53 122.8(4)
C50 C49 C48 121.5(4)
C50 C49 H49A 119.3
C48 C49 H49A 119.3
C49 C50 C51 120.4(4)
C49 C50 H50A 119.8
C51 C50 H50A 119.8
C50 C51 C52 121.1(4)
C50 C51 H51A 119.5
C52 C51 H51A 119.5
C51 C52 C47 117.1(4)
C51 C52 C56 118.9(4)
C47 C52 C56 123.9(4)
C48 C53 C55 109.3(6)
C48 C53 C55B 108.7(10)
C48 C53 C54 108.7(9)
C55 C53 C54 110.0(6)
C55B C53 C54 124.4(10)
C48 C53 C54B 121.6(16)
C55 C53 C54B 97.3(12)
C55B C53 C54B 110.5(10)
C48 C53 H53A 109.6
C55 C53 H53A 109.6
C55B C53 H53A 94.5
C54 C53 H53A 109.6
C54B C53 H53A 108.5
C48 C53 H53B 105.9
C55 C53 H53B 118.1
C55B C53 H53B 103.1
C54 C53 H53B 104.3
C54B C53 H53B 105.3
C53 C54 H54A 109.5
C53 C54 H54B 109.5
C53 C54 H54C 109.5
C53 C55 H55A 109.5
C53 C55 H55B 109.5
C53 C55 H55C 109.5
C53 C54B H54D 109.5
C53 C54B H54E 109.5
H54D C54B H54E 109.5
C53 C54B H54F 109.5
H54D C54B H54F 109.5
H54E C54B H54F 109.5
C53 C55B H55D 109.5
C53 C55B H55E 109.5
H55D C55B H55E 109.5
C53 C55B H55F 109.5
H55D C55B H55F 109.5
H55E C55B H55F 109.5
C58 C56 C52 113.0(4)
C58 C56 C57 110.0(4)
C52 C56 C57 110.0(4)
C58 C56 H56A 107.9
C52 C56 H56A 107.9
C57 C56 H56A 107.9
C56 C57 H57A 109.5
C56 C57 H57B 109.5
H57A C57 H57B 109.5
C56 C57 H57C 109.5
H57A C57 H57C 109.5
H57B C57 H57C 109.5
C56 C58 H58A 109.5
C56 C58 H58B 109.5
H58A C58 H58B 109.5
C56 C58 H58C 109.5
H58A C58 H58C 109.5
H58B C58 H58C 109.5
C64 C59 C60 122.3(4)
C64 C59 N4 119.5(3)
C60 C59 N4 117.9(4)
C61 C60 C59 116.7(4)
C61 C60 C65 121.3(4)
C59 C60 C65 121.9(4)
C62 C61 C60 122.4(5)
C62 C61 H61A 118.8
C60 C61 H61A 118.8
C61 C62 C63 120.5(4)
C61 C62 H62A 119.8
C63 C62 H62A 119.8
C62 C63 C64 120.8(5)
C62 C63 H63A 119.6
C64 C63 H63A 119.6
C63 C64 C59 117.1(4)
C63 C64 C68 119.0(4)
C59 C64 C68 123.9(4)
C60 C65 C67 110.5(4)
C60 C65 C66 113.2(4)
C67 C65 C66 108.2(4)
C60 C65 H65A 108.3
C67 C65 H65A 108.3
C66 C65 H65A 108.3
C65 C66 H66A 109.5
C65 C66 H66B 109.5
H66A C66 H66B 109.5
C65 C66 H66C 109.5
H66A C66 H66C 109.5
H66B C66 H66C 109.5
C65 C67 H67A 109.5
C65 C67 H67B 109.5
H67A C67 H67B 109.5
C65 C67 H67C 109.5
H67A C67 H67C 109.5
H67B C67 H67C 109.5
C64 C68 C70 113.3(4)
C64 C68 C69 110.8(4)
C70 C68 C69 108.4(4)
C64 C68 H68A 108.1
C70 C68 H68A 108.1
C69 C68 H68A 108.1
C68 C69 H69A 109.5
C68 C69 H69D 109.5
H69A C69 H69D 109.5
C68 C69 H69B 109.5
H69A C69 H69B 109.5
H69D C69 H69B 109.5
C68 C70 H70D 109.5
C68 C70 H70A 109.5
H70D C70 H70A 109.5
C68 C70 H70B 109.5
H70D C70 H70B 109.5
H70A C70 H70B 109.5

loop_
_geom_bond_atom_site_label_1
_geom_bond_atom_site_label_2
_geom_bond_distance
Pd1 C1 1.991(4)
Pd1 C28 2.071(3)
Pd1 Cl2 2.3858(10)
Pd1 Cl1 2.5125(8)
Pd2 C44 1.991(3)
Pd2 C36 2.068(4)
Pd2 Cl2 2.3682(9)
Pd2 Cl1 2.5058(9)
N1 C1 1.371(5)
N1 C2 1.381(5)
N1 C4 1.451(4)
N2 C1 1.368(4)
N2 C3 1.381(5)
N2 C16 1.441(4)
N3 C44 1.372(5)
N3 C45 1.396(5)
N3 C47 1.449(5)
N4 C44 1.360(5)
N4 C46 1.401(5)
N4 C59 1.441(5)
C2 C3 1.342(5)
C2 H2A 0.9500
C3 H3A 0.9500
C4 C5 1.392(5)
C4 C9 1.410(6)
C5 C6 1.395(6)
C5 C10 1.514(6)
C6 C7 1.364(7)
C6 H6A 0.9500
C7 C8 1.385(6)
C7 H7A 0.9500
C8 C9 1.388(5)
C8 H8A 0.9500
C9 C13 1.516(5)
C10 C12 1.529(6)
C10 C11 1.552(7)
C10 H10A 1.0000
C11 H11A 0.9800
C11 H11B 0.9800
C11 H11C 0.9800
C12 H12A 0.9800
C12 H12B 0.9800
C12 H12C 0.9800
C13 C15 1.528(6)
C13 C14 1.538(6)
C13 H13A 1.0000
C14 H14A 0.9800
C14 H14B 0.9800
C14 H14C 0.9800
C15 H15A 0.9800
C15 H15B 0.9800
C15 H15C 0.9800
C16 C17 1.402(5)
C16 C21 1.404(5)
C17 C18 1.385(5)
C17 C22 1.522(5)
C18 C19 1.381(6)
C18 H18A 0.9500
C19 C20 1.384(6)
C19 H19A 0.9500
C20 C21 1.387(5)
C20 H20A 0.9500
C21 C25 1.512(5)
C22 C23 1.533(6)
C22 C24 1.535(5)
C22 H22A 1.0000
C23 H23A 0.9800
C23 H23B 0.9800
C23 H23C 0.9800
C24 H24A 0.9800
C24 H24B 0.9800
C24 H24C 0.9800
C25 C26 1.513(6)
C25 C27 1.537(6)
C25 H25A 1.0000
C26 H26A 0.9800
C26 H26B 0.9800
C26 H26C 0.9800
C27 H27A 0.9800
C27 H27B 0.9800
C27 H27C 0.9800
C28 C33 1.547(5)
C28 C29 1.552(5)
C28 H28A 1.0000
C29 C34 1.536(5)
C29 C30 1.542(5)
C29 H29A 1.0000
C30 C31 1.552(6)
C30 H30A 0.9900
C30 H30B 0.9900
C31 C32 1.558(6)
C31 H31A 0.9900
C31 H31B 0.9900
C32 C34 1.533(6)
C32 C33 1.552(6)
C32 H32A 1.0000
C33 C35 1.523(5)
C33 H33A 1.0000
C34 H34A 0.9900
C34 H34B 0.9900
C35 H35A 0.9800
C35 H35B 0.9800
C35 H35C 0.9800
C36 C41 1.562(5)
C36 C37 1.564(5)
C36 H36A 1.0000
C37 C42 1.537(6)
C37 C38 1.537(6)
C37 H37A 1.0000
C38 C39 1.559(7)
C38 H38A 0.9900
C38 H38B 0.9900
C39 C40 1.544(6)
C39 H39A 0.9900
C39 H39B 0.9900
C40 C42 1.519(6)
C40 C41 1.546(6)
C40 H40A 1.0000
C41 C43 1.537(6)
C41 H41A 1.0000
C42 H42A 0.9900
C42 H42B 0.9900
C43 H43A 0.9800
C43 H43B 0.9800
C43 H43C 0.9800
C45 C46 1.331(6)
C45 H45A 0.9500
C46 H46A 0.9500
C47 C48 1.395(5)
C47 C52 1.397(6)
C48 C49 1.392(6)
C48 C53 1.525(6)
C49 C50 1.372(6)
C49 H49A 0.9500
C50 C51 1.373(6)
C50 H50A 0.9500
C51 C52 1.395(6)
C51 H51A 0.9500
C52 C56 1.525(6)
C53 C55 1.537(7)
C53 C55B 1.543(8)
C53 C54 1.545(7)
C53 C54B 1.538(8)
C53 H53A 1.0000
C53 H53B 0.9601
C54 H54A 0.9800
C54 H54B 0.9800
C54 H54C 0.9800
C55 H55A 0.9800
C55 H55B 0.9800
C55 H55C 0.9800
C54B H54D 0.9800
C54B H54E 0.9800
C54B H54F 0.9800
C55B H55D 0.9800
C55B H55E 0.9800
C55B H55F 0.9800
C56 C58 1.524(7)
C56 C57 1.538(7)
C56 H56A 1.0000
C57 H57A 0.9800
C57 H57B 0.9800
C57 H57C 0.9800
C58 H58A 0.9800
C58 H58B 0.9800
C58 H58C 0.9800
C59 C64 1.406(6)
C59 C60 1.412(6)
C60 C61 1.387(6)
C60 C65 1.516(6)
C61 C62 1.358(7)
C61 H61A 0.9500
C62 C63 1.382(7)
C62 H62A 0.9500
C63 C64 1.403(6)
C63 H63A 0.9500
C64 C68 1.504(6)
C65 C67 1.531(6)
C65 C66 1.540(6)
C65 H65A 1.0000
C66 H66A 0.9800
C66 H66B 0.9800
C66 H66C 0.9800
C67 H67A 0.9800
C67 H67B 0.9800
C67 H67C 0.9800
C68 C70 1.533(6)
C68 C69 1.544(6)
C68 H68A 1.0000
C69 H69A 0.9800
C69 H69D 0.9800
C69 H69B 0.9800
C70 H70D 0.9800
C70 H70A 0.9800
C70 H70B 0.9800

loop_
_platon_squeeze_void_nr
_platon_squeeze_void_average_x
_platon_squeeze_void_average_y
_platon_squeeze_void_average_z
_platon_squeeze_void_volume
_platon_squeeze_void_count_electrons
_platon_squeeze_void_content
1 0.000 0.000 0.000 434 115 ' '
2 0.000 0.000 0.500 183 43 ' '
3 0.222 0.566 0.714 13 1 ' '
4 0.777 0.434 0.286 13 1 ' '
